data_2225361
loop_
_publ_author_name
'Li, Hui'
'Zheng, Wen-Ni'

_publ_section_title
;
 Methyl isonicotinate 1-oxide
;
_journal_issue 3
_journal_name_full 'Acta Crystallographica Section E'
_journal_page_first o584
_journal_paper_doi 10.1107/S1600536810004629
_journal_volume 66
_journal_year 2010
_chemical_formula_iupac 'C7 H7 N O3'
_chemical_formula_moiety 'C7 H7 N O3'
_chemical_formula_sum 'C7 H7 N O3'
_chemical_formula_weight 153.14
_chemical_name_systematic
;
methyl isonicotinate 1-oxide
;
_space_group_IT_number 14
_symmetry_cell_setting monoclinic
_symmetry_space_group_name_Hall '-P 2ybc'
_symmetry_space_group_name_H-M 'P 1 21/c 1'
_atom_sites_solution_hydrogens geom
_atom_sites_solution_primary direct
_atom_sites_solution_secondary difmap
_audit_creation_method SHELXL-97
_cell_angle_alpha 90.00
_cell_angle_beta 105.09(3)
_cell_angle_gamma 90.00
_cell_formula_units_Z 4
_cell_length_a 7.2429(14)
_cell_length_b 10.347(2)
_cell_length_c 9.898(2)
_cell_measurement_reflns_used 1640
_cell_measurement_temperature 298(2)
_cell_measurement_theta_max 27.48
_cell_measurement_theta_min 3.52
_cell_volume 716.2(3)
_computing_cell_refinement 'CrystalClear (Rigaku, 2005)'
_computing_data_collection 'CrystalClear (Rigaku, 2005)'
_computing_data_reduction 'CrystalClear (Rigaku, 2005)'
_computing_molecular_graphics 'SHELXTL (Sheldrick, 2008)'
_computing_publication_material 'SHELXTL (Sheldrick, 2008)'
_computing_structure_refinement 'SHELXL97 (Sheldrick, 2008)'
_computing_structure_solution 'SHELXS97 (Sheldrick, 2008)'
_diffrn_ambient_temperature 298(2)
_diffrn_detector_area_resol_mean 13.6612
_diffrn_measured_fraction_theta_full 0.997
_diffrn_measured_fraction_theta_max 0.997
_diffrn_measurement_device_type 'Rigaku Mercury2'
_diffrn_measurement_method 'CCD profile fitting'
_diffrn_radiation_monochromator graphite
_diffrn_radiation_source 'fine-focus sealed tube'
_diffrn_radiation_type MoK\a
_diffrn_radiation_wavelength 0.71073
_diffrn_reflns_av_R_equivalents 0.0530
_diffrn_reflns_av_sigmaI/netI 0.0380
_diffrn_reflns_limit_h_max 9
_diffrn_reflns_limit_h_min -9
_diffrn_reflns_limit_k_max 13
_diffrn_reflns_limit_k_min -13
_diffrn_reflns_limit_l_max 12
_diffrn_reflns_limit_l_min -12
_diffrn_reflns_number 7070
_diffrn_reflns_theta_full 27.48
_diffrn_reflns_theta_max 27.48
_diffrn_reflns_theta_min 3.52
_exptl_absorpt_coefficient_mu 0.113
_exptl_absorpt_correction_T_max 1.00
_exptl_absorpt_correction_T_min 0.96
_exptl_absorpt_correction_type multi-scan
_exptl_absorpt_process_details '(CrystalClear; Rigaku, 2005)'
_exptl_crystal_colour colourless
_exptl_crystal_density_diffrn 1.420
_exptl_crystal_density_method 'not measured'
_exptl_crystal_description block
_exptl_crystal_F_000 320
_exptl_crystal_size_max 0.30
_exptl_crystal_size_mid 0.25
_exptl_crystal_size_min 0.20
_refine_diff_density_max 0.182
_refine_diff_density_min -0.160
_refine_ls_extinction_method none
_refine_ls_goodness_of_fit_ref 1.019
_refine_ls_hydrogen_treatment constr
_refine_ls_matrix_type full
_refine_ls_number_parameters 100
_refine_ls_number_reflns 1640
_refine_ls_number_restraints 0
_refine_ls_restrained_S_all 1.019
_refine_ls_R_factor_all 0.0993
_refine_ls_R_factor_gt 0.0599
_refine_ls_shift/su_max 0.000
_refine_ls_shift/su_mean 0.000
_refine_ls_structure_factor_coef Fsqd
_refine_ls_weighting_details 'calc w=1/[\s^2^(Fo^2^)+(0.0868P)^2^+0.0635P] where P=(Fo^2^+2Fc^2^)/3'
_refine_ls_weighting_scheme calc
_refine_ls_wR_factor_gt 0.1557
_refine_ls_wR_factor_ref 0.1801
_reflns_number_gt 972
_reflns_number_total 1640
_reflns_threshold_expression >2sigma(I)
_cod_data_source_file rz2415.cif
_cod_data_source_block I
_cod_depositor_comments
;
The following automatic conversions were performed:
'_symmetry_cell_setting' value 'Monoclinic' changed to 'monoclinic'
according to '/home/saulius/struct/CIF-dictionaries/cif_core.dic'
dictionary named 'cif_core.dic' version 2.4.1 from 2010-06-29.

Automatic conversion script
Id: cif_fix_enum 1527 2010-12-29 10:47:43Z saulius 

The following automatic conversions were performed:

'_symmetry_cell_setting' value 'Monoclinic' changed to 'monoclinic'
according to /home/saulius/struct/CIF-dictionaries/cif_core.dic
dictionary named 'cif_core.dic' version 2.4.1 from 2010-06-29.

Automatic conversion script
Id: cif_fix_values 1715 2011-07-08 13:25:40Z adriana 
;
_cod_original_sg_symbol_H-M 'P 21/c'
_cod_database_code 2225361
_cod_database_fobs_code 2225361

loop_
_symmetry_equiv_pos_as_xyz
'x, y, z'
'-x, y+1/2, -z+1/2'
'-x, -y, -z'
'x, -y-1/2, z-1/2'

loop_
_atom_site_type_symbol
_atom_site_label
_atom_site_fract_x
_atom_site_fract_y
_atom_site_fract_z
_atom_site_U_iso_or_equiv
_atom_site_adp_type
_atom_site_calc_flag
_atom_site_refinement_flags
_atom_site_occupancy
_atom_site_disorder_assembly
_atom_site_disorder_group
N N1 0.3267(3) 0.76927(18) 0.0785(2) 0.0666(5) Uani d . 1 . .
C C5 0.2388(3) 1.02039(19) -0.0124(2) 0.0542(5) Uani d . 1 . .
C C6 0.1852(3) 1.1517(2) -0.0654(2) 0.0642(6) Uani d . 1 . .
C C4 0.3492(3) 0.99507(19) 0.1224(2) 0.0582(6) Uani d . 1 . .
H H4A 0.3944 1.0628 0.1838 0.070 Uiso calc R 1 . .
O O3 0.3658(3) 0.65171(15) 0.1201(2) 0.0955(6) Uani d . 1 . .
O O1 0.2579(2) 1.24307(15) 0.02709(18) 0.0782(6) Uani d . 1 . .
O O2 0.0834(3) 1.17357(17) -0.18032(17) 0.0934(7) Uani d . 1 . .
C C3 0.3912(3) 0.8701(2) 0.1644(2) 0.0650(6) Uani d . 1 . .
H H3A 0.4662 0.8542 0.2545 0.078 Uiso calc R 1 . .
C C2 0.2201(3) 0.7926(2) -0.0537(2) 0.0686(6) Uani d . 1 . .
H H2A 0.1772 0.7237 -0.1140 0.082 Uiso calc R 1 . .
C C1 0.1753(3) 0.9152(2) -0.0993(2) 0.0642(6) Uani d . 1 . .
H H1A 0.1010 0.9290 -0.1900 0.077 Uiso calc R 1 . .
C C7 0.2062(4) 1.3747(3) -0.0153(4) 0.1006(9) Uani d . 1 . .
H H7A 0.2665 1.4325 0.0590 0.151 Uiso calc R 1 . .
H H7B 0.0699 1.3843 -0.0356 0.151 Uiso calc R 1 . .
H H7C 0.2479 1.3946 -0.0974 0.151 Uiso calc R 1 . .

loop_
_atom_site_aniso_label
_atom_site_aniso_U_11
_atom_site_aniso_U_22
_atom_site_aniso_U_33
_atom_site_aniso_U_12
_atom_site_aniso_U_13
_atom_site_aniso_U_23
N1 0.0654(11) 0.0577(11) 0.0714(12) 0.0002(9) 0.0082(9) 0.0014(9)
C5 0.0466(11) 0.0622(13) 0.0524(11) 0.0009(9) 0.0105(8) 0.0025(9)
C6 0.0579(13) 0.0722(15) 0.0616(13) 0.0056(11) 0.0138(10) 0.0080(11)
C4 0.0558(12) 0.0581(12) 0.0557(12) -0.0056(9) 0.0057(9) -0.0022(9)
O3 0.1118(15) 0.0544(10) 0.1071(14) 0.0042(9) 0.0045(11) 0.0097(9)
O1 0.0841(11) 0.0557(10) 0.0839(12) 0.0033(8) 0.0022(9) 0.0055(8)
O2 0.1046(14) 0.0930(14) 0.0680(11) 0.0193(10) -0.0035(10) 0.0157(9)
C3 0.0644(13) 0.0637(13) 0.0577(12) -0.0054(10) -0.0003(9) 0.0027(10)
C2 0.0688(14) 0.0720(15) 0.0601(14) -0.0032(11) 0.0081(11) -0.0125(11)
C1 0.0621(12) 0.0753(15) 0.0498(11) 0.0024(11) 0.0047(9) -0.0021(10)
C7 0.108(2) 0.0577(15) 0.126(2) 0.0122(14) 0.0125(18) 0.0178(15)

loop_
_atom_type_symbol
_atom_type_description
_atom_type_scat_dispersion_real
_atom_type_scat_dispersion_imag
_atom_type_scat_source
C C 0.0033 0.0016 'International Tables Vol C Tables 4.2.6.8 and 6.1.1.4'
H H 0.0000 0.0000 'International Tables Vol C Tables 4.2.6.8 and 6.1.1.4'
N N 0.0061 0.0033 'International Tables Vol C Tables 4.2.6.8 and 6.1.1.4'
O O 0.0106 0.0060 'International Tables Vol C Tables 4.2.6.8 and 6.1.1.4'

loop_
_geom_angle_atom_site_label_1
_geom_angle_atom_site_label_2
_geom_angle_atom_site_label_3
_geom_angle_site_symmetry_1
_geom_angle_site_symmetry_3
_geom_angle
_geom_angle_publ_flag
O3 N1 C3 . . 121.0(2) ?
O3 N1 C2 . . 119.8(2) ?
C3 N1 C2 . . 119.1(2) ?
C1 C5 C4 . . 117.49(19) ?
C1 C5 C6 . . 119.2(2) ?
C4 C5 C6 . . 123.3(2) ?
O2 C6 O1 . . 123.6(2) ?
O2 C6 C5 . . 123.3(2) ?
O1 C6 C5 . . 113.05(19) ?
C3 C4 C5 . . 119.77(19) ?
C3 C4 H4A . . 120.1 ?
C5 C4 H4A . . 120.1 ?
C6 O1 C7 . . 116.4(2) ?
N1 C3 C4 . . 121.7(2) ?
N1 C3 H3A . . 119.1 ?
C4 C3 H3A . . 119.1 ?
N1 C2 C1 . . 120.9(2) ?
N1 C2 H2A . . 119.5 ?
C1 C2 H2A . . 119.5 ?
C2 C1 C5 . . 121.0(2) ?
C2 C1 H1A . . 119.5 ?
C5 C1 H1A . . 119.5 ?
O1 C7 H7A . . 109.5 ?
O1 C7 H7B . . 109.5 ?
H7A C7 H7B . . 109.5 ?
O1 C7 H7C . . 109.5 ?
H7A C7 H7C . . 109.5 ?
H7B C7 H7C . . 109.5 ?

loop_
_geom_bond_atom_site_label_1
_geom_bond_atom_site_label_2
_geom_bond_site_symmetry_2
_geom_bond_distance
_geom_bond_publ_flag
N1 O3 . 1.292(2) ?
N1 C3 . 1.350(3) ?
N1 C2 . 1.357(3) ?
C5 C1 . 1.389(3) ?
C5 C4 . 1.390(3) ?
C5 C6 . 1.472(3) ?
C6 O2 . 1.205(3) ?
C6 O1 . 1.326(3) ?
C4 C3 . 1.368(3) ?
C4 H4A . 0.9300 ?
O1 C7 . 1.445(3) ?
C3 H3A . 0.9300 ?
C2 C1 . 1.357(3) ?
C2 H2A . 0.9300 ?
C1 H1A . 0.9300 ?
C7 H7A . 0.9600 ?
C7 H7B . 0.9600 ?
C7 H7C . 0.9600 ?

loop_
_geom_hbond_atom_site_label_D
_geom_hbond_atom_site_label_H
_geom_hbond_atom_site_label_A
_geom_hbond_site_symmetry_A
_geom_hbond_distance_DH
_geom_hbond_distance_HA
_geom_hbond_distance_DA
_geom_hbond_angle_DHA
C2 H2A O2 2_544 0.93 2.44 3.204(3) 139
C4 H4A O3 2_655 0.93 2.42 3.263(3) 150

loop_
_geom_torsion_atom_site_label_1
_geom_torsion_atom_site_label_2
_geom_torsion_atom_site_label_3
_geom_torsion_atom_site_label_4
_geom_torsion_site_symmetry_1
_geom_torsion_site_symmetry_2
_geom_torsion_site_symmetry_3
_geom_torsion_site_symmetry_4
_geom_torsion
_geom_torsion_publ_flag
C1 C5 C6 O2 . . . . 2.1(3) ?
C4 C5 C6 O2 . . . . -177.0(2) ?
C1 C5 C6 O1 . . . . -178.87(17) ?
C4 C5 C6 O1 . . . . 2.0(3) ?
C1 C5 C4 C3 . . . . 0.1(3) ?
C6 C5 C4 C3 . . . . 179.26(17) ?
O2 C6 O1 C7 . . . . 1.1(3) ?
C5 C6 O1 C7 . . . . -177.87(18) ?
O3 N1 C3 C4 . . . . -179.25(19) ?
C2 N1 C3 C4 . . . . 1.1(3) ?
C5 C4 C3 N1 . . . . -0.6(3) ?
O3 N1 C2 C1 . . . . 179.22(18) ?
C3 N1 C2 C1 . . . . -1.2(3) ?
N1 C2 C1 C5 . . . . 0.7(3) ?
C4 C5 C1 C2 . . . . -0.1(3) ?
C6 C5 C1 C2 . . . . -179.32(18) ?

loop_
_cod_related_entry_id
_cod_related_entry_database
_cod_related_entry_code
1 ChemSpider 206561
